data_4126536
loop_
_publ_author_name
'Hennersdorf, Felix'
'Fr\"otschel, Julia'
'Weigand, Jan J.'

_publ_section_title
;
 Selective Derivatization of a Hexaphosphane from Functionalization of
 White Phosphorus.
;
_journal_name_full 'Journal of the American Chemical Society'
_journal_paper_doi 10.1021/jacs.7b07704
_journal_year 2017
_chemical_formula_moiety 'C58 H84 Ga2 N4 O P6, 2(C6 H6)'
_chemical_formula_sum 'C70 H96 Ga2 N4 O P6'
_chemical_formula_weight 1334.76
_space_group_crystal_system triclinic
_space_group_IT_number 2
_space_group_name_Hall '-P 1'
_space_group_name_H-M_alt 'P -1'
_symmetry_space_group_name_Hall '-P 1'
_symmetry_space_group_name_H-M 'P -1'
_atom_sites_solution_hydrogens mixed
_audit_creation_date 2016-08-21
_audit_creation_method
;
Olex2 1.2
(compiled 2015.09.30 svn.r3233 for OlexSys, GUI svn.r5103)
;
_cell_angle_alpha 89.8954(12)
_cell_angle_beta 69.1188(14)
_cell_angle_gamma 88.7239(12)
_cell_formula_units_Z 2
_cell_length_a 13.1634(2)
_cell_length_b 15.5274(2)
_cell_length_c 18.2175(3)
_cell_measurement_reflns_used 30078
_cell_measurement_temperature 100.02(11)
_cell_measurement_theta_max 76.3110
_cell_measurement_theta_min 3.5870
_cell_volume 3478.04(10)
_computing_cell_refinement 'CrysAlisPro 1.171.38.43 (Rigaku OD, 2015)'
_computing_data_collection 'CrysAlisPro 1.171.38.43 (Rigaku OD, 2015)'
_computing_data_reduction 'CrysAlisPro 1.171.38.43 (Rigaku OD, 2015)'
_computing_molecular_graphics 'Olex2 (Dolomanov et al., 2009)'
_computing_publication_material 'Olex2 (Dolomanov et al., 2009)'
_computing_structure_refinement 'ShelXL (Sheldrick, 2015)'
_computing_structure_solution 'ShelXT (Sheldrick, 2015)'
_diffrn_ambient_environment N~2~
_diffrn_ambient_temperature 100.02(11)
_diffrn_detector 'CCD plate'
_diffrn_detector_area_resol_mean 5.2850
_diffrn_detector_type AtlasS2
_diffrn_measured_fraction_theta_full 1.000
_diffrn_measured_fraction_theta_max 0.990
_diffrn_measurement_details
;
List of Runs (angles in degrees, time in seconds):

  # Type    Start    End  Width  t~exp~   \w     \q     \k     \f   Frames
--------------------------------------------------------------------------
  1  \w   -109.00 -12.00   0.50    7.50    --  -38.50 -57.00-150.00  194
  2  \w    -94.00  -2.00   0.50    7.50    --  -38.50 125.00-180.00  184
  3  \w   -112.00  -7.00   0.50    7.50    --  -38.50 -77.00 120.00  210
  4  \w    -61.00  34.00   0.50    7.50    --  -38.50  38.00   0.00  190
  5  \w   -111.00 -16.00   0.50    7.50    --  -38.50 -38.00   0.00  190
  6  \w   -111.00 -16.00   0.50    7.50    --  -38.50 -38.00 -90.00  190
  7  \w     23.00  98.00   0.50    7.50    --   42.50-125.00   0.00  150
  8  \w     66.00 178.00   0.50   30.00    --  111.00  15.00  60.00  224
  9  \w     30.00 109.00   0.50   30.00    --  111.00 -94.00  90.00  158
 10  \w     37.00 142.00   0.50   30.00    --  111.00 -77.00 -90.00  210
 11  \w     87.00 178.00   0.50   30.00    --  111.00  45.00 -30.00  182
 12  \w     87.00 178.00   0.50   30.00    --  111.00  30.00-150.00  182
 13  \w     39.00 121.00   0.50   30.00    --  111.00-125.00  90.00  164
 14  \w     87.00 178.00   0.50   30.00    --  111.00  30.00 -60.00  182
 15  \w     39.00 121.00   0.50   30.00    --  111.00-125.00 -60.00  164
 16  \w     87.00 178.00   0.50   30.00    --  111.00  30.00 120.00  182
 17  \w     94.00 178.00   0.50   30.00    --  111.00 125.00 -30.00  168
 18  \w     39.00 121.00   0.50   30.00    --  111.00-125.00   0.00  164
 19  \w     39.00 121.00   0.50   30.00    --  111.00-125.00-150.00  164
 20  \w     30.00 109.00   0.50   30.00    --  111.00 -94.00-120.00  158
 21  \w     41.00 139.00   0.50   30.00    --  111.00 -61.00 -90.00  196
 22  \w     87.00 178.00   0.50   30.00    --  111.00  30.00  60.00  182
 23  \w     30.00 109.00   0.50   30.00    --  111.00 -94.00 120.00  158
 24  \w     39.00 121.00   0.50   30.00    --  111.00-125.00-180.00  164
 25  \w     40.00 135.00   0.50   30.00    --  111.00 -45.00 -60.00  190
 26  \w     30.00 109.00   0.50   30.00    --  111.00 -94.00 150.00  158
 27  \w     37.00 142.00   0.50   30.00    --  111.00 -77.00 -30.00  210
 28  \w     30.00 109.00   0.50   30.00    --  111.00 -94.00-180.00  158
 29  \w     40.00 135.00   0.50   30.00    --  111.00 -45.00 120.00  190
;
_diffrn_measurement_device 'four-circle diffractometer'
_diffrn_measurement_device_type 'SuperNova, Dual, Cu at zero, AtlasS2'
_diffrn_measurement_method '\w scans'
_diffrn_orient_matrix_type 'CrysAlisPro convention (1999,Acta A55,543-557)'
_diffrn_orient_matrix_UB_11 0.0126108000
_diffrn_orient_matrix_UB_12 -0.0505037000
_diffrn_orient_matrix_UB_13 -0.0755760000
_diffrn_orient_matrix_UB_21 0.1199423000
_diffrn_orient_matrix_UB_22 0.0259585000
_diffrn_orient_matrix_UB_23 -0.0356172000
_diffrn_orient_matrix_UB_31 0.0339638000
_diffrn_orient_matrix_UB_32 -0.0813915000
_diffrn_orient_matrix_UB_33 0.0348134000
_diffrn_radiation_monochromator mirror
_diffrn_radiation_probe x-ray
_diffrn_radiation_type CuK\a
_diffrn_radiation_wavelength 1.54184
_diffrn_reflns_av_R_equivalents 0.0291
_diffrn_reflns_av_unetI/netI 0.0248
_diffrn_reflns_Laue_measured_fraction_full 1.000
_diffrn_reflns_Laue_measured_fraction_max 0.990
_diffrn_reflns_limit_h_max 16
_diffrn_reflns_limit_h_min -16
_diffrn_reflns_limit_k_max 17
_diffrn_reflns_limit_k_min -19
_diffrn_reflns_limit_l_max 22
_diffrn_reflns_limit_l_min -22
_diffrn_reflns_number 57836
_diffrn_reflns_point_group_measured_fraction_full 1.000
_diffrn_reflns_point_group_measured_fraction_max 0.990
_diffrn_reflns_theta_full 67.684
_diffrn_reflns_theta_max 76.743
_diffrn_reflns_theta_min 2.596
_diffrn_source 'micro-focus sealed X-ray tube'
_diffrn_source_type 'SuperNova (Cu) X-ray Source'
_exptl_absorpt_coefficient_mu 2.588
_exptl_absorpt_correction_T_max 0.957
_exptl_absorpt_correction_T_min 0.809
_exptl_absorpt_correction_type gaussian
_exptl_absorpt_process_details
;
CrysAlisPro 1.171.38.43 (Rigaku Oxford Diffraction, 2015)
Numerical absorption correction based on gaussian integration over
            a multifaceted crystal model
Empirical absorption correction using spherical harmonics,
 implemented in SCALE3 ABSPACK scaling algorithm.
;
_exptl_crystal_colour 'clear colourless'
_exptl_crystal_colour_lustre clear
_exptl_crystal_colour_primary colourless
_exptl_crystal_density_diffrn 1.275
_exptl_crystal_description plate
_exptl_crystal_F_000 1408
_exptl_crystal_size_max 0.123
_exptl_crystal_size_mid 0.093
_exptl_crystal_size_min 0.017
_refine_diff_density_max 0.693
_refine_diff_density_min -0.597
_refine_diff_density_rms 0.051
_refine_ls_extinction_method none
_refine_ls_goodness_of_fit_ref 1.043
_refine_ls_hydrogen_treatment mixed
_refine_ls_matrix_type full
_refine_ls_number_parameters 895
_refine_ls_number_reflns 14510
_refine_ls_number_restraints 267
_refine_ls_restrained_S_all 1.051
_refine_ls_R_factor_all 0.0402
_refine_ls_R_factor_gt 0.0364
_refine_ls_shift/su_max 0.001
_refine_ls_shift/su_mean 0.000
_refine_ls_structure_factor_coef Fsqd
_refine_ls_weighting_details 'w=1/[\s^2^(Fo^2^)+(0.0350P)^2^+2.8348P] where P=(Fo^2^+2Fc^2^)/3'
_refine_ls_weighting_scheme calc
_refine_ls_wR_factor_gt 0.0868
_refine_ls_wR_factor_ref 0.0892
_reflns_Friedel_coverage 0.000
_reflns_number_gt 13332
_reflns_number_total 14510
_reflns_threshold_expression 'I > 2\s(I)'
_cod_data_source_file ja7b07704_si_026.cif
_cod_data_source_block 13_2
_cod_database_code 4126536
_chemical_oxdiff_formula C70H94Ga2N4OP6
_shelx_space_group_comment
;
The symmetry employed for this shelxl refinement is uniquely defined
by the following loop, which should always be used as a source of
symmetry information in preference to the above space-group names.
They are only intended as comments.
;
_reflns_odcompleteness_completeness 100.00
_reflns_odcompleteness_iscentric 1
_reflns_odcompleteness_theta 66.97
_olex2_refinement_description
;
1. Fixed Uiso
 At 1.2 times of:
  All C(H) groups
 At 1.5 times of:
  All C(H,H,H) groups, All O(H) groups, All P(H,H) groups
2. Restrained distances
 P4A-H4D = P4B-H4E
 1.34 with sigma of 0.01
 H1B-P4B = H1A-P4A
 -4 with sigma of 0.02
3. Uiso/Uaniso restraints and constraints
C65A \\sim C66A \\sim C67A \\sim C68A \\sim C69A \\sim C70A \\sim C65B \\sim
C66B \\sim C67B \\sim C68B \\sim C69B \\sim C70B: within 2A with sigma of 0.01
and sigma for terminal atoms of 0.02
Uanis(C66B) \\sim Ueq, Uanis(C65B) \\sim Ueq, Uanis(C67B) \\sim Ueq,
Uanis(C70B) \\sim Ueq, Uanis(C68B) \\sim Ueq, Uanis(C69B) \\sim Ueq,
Uanis(C66A) \\sim Ueq, Uanis(C68A) \\sim Ueq, Uanis(C67A) \\sim Ueq,
Uanis(C69A) \\sim Ueq, Uanis(C70A) \\sim Ueq, Uanis(C65A) \\sim Ueq: with sigma
of 0.01 and sigma for terminal atoms of 0.02
4. Others
 Sof(P3B)=Sof(P1B)=Sof(P2B)=Sof(P6B)=Sof(O1B)=Sof(H1B)=Sof(P4B)=Sof(H4E)=
 Sof(P5B)=1-FVAR(1)
 Sof(P1A)=Sof(P2A)=Sof(P3A)=Sof(P4A)=Sof(P5A)=Sof(P6A)=Sof(O1A)=Sof(H1A)=
 Sof(H4D)=FVAR(1)
 Sof(C65B)=Sof(H14)=Sof(C66B)=Sof(H12)=Sof(C67B)=Sof(H19)=Sof(C68B)=Sof(H16)=
 Sof(C69B)=Sof(H18)=Sof(C70B)=Sof(H0AB)=1-FVAR(2)
 Sof(C65A)=Sof(H02Q)=Sof(C66A)=Sof(H02P)=Sof(C67A)=Sof(H02R)=Sof(C68A)=
 Sof(H029)=Sof(C69A)=Sof(H02S)=Sof(C70A)=Sof(H02T)=FVAR(2)
5.a Ternary CH refined with riding coordinates:
 C12(H01T), C15(H00Y), C24(H01G), C27(H01Q), C41(H00X), C44(H01H), C53(H00P),
 C56(H019)
5.b Aromatic/amide H refined with riding coordinates:
 C2(H010), C8(H016), C9(H01R), C10(H018), C20(H01I), C21(H01Z), C22(H01P),
 C31(H00V), C37(H014), C38(H00Z), C39(H011), C49(H013), C50(H01S), C51(H00S),
 C59(H9AA), C60(H8AA), C61(H023), C62(H026), C63(H025), C64(H0BA), C65A(H02Q),
 C66A(H02P), C67A(H02R), C68A(H029), C69A(H02S), C70A(H02T), C65B(H14),
 C66B(H12), C67B(H19), C68B(H16), C69B(H18), C70B(H0AB)
5.c Idealised Me refined as rotating group:
 C4(H01U,H01V,H01W), C5(H01M,H01N,H01O), C13(H02G,H02H,H02I), C14(H5AA,HM,HN),
 C16(H02J,H02K,H02L), C17(H1AA,HE,HF), C25(H02M,H02N,H02O), C26(H02D,H02E,H02F),
  C28(H2AA,HG,HH), C29(H01,HA,HB), C33(H01D,H01E,H01F), C34(H01A,H01B,H01C),
 C42(H6AA,HO,HP), C43(H00A,H00B,H00C), C45(H4AA,HK,HL), C46(H0AA,HC,HD),
 C54(H01J,H01K,H01L), C55(H,H01X,H01Y), C57(H02A,H02B,H02C), C58(H3AA,HI,HJ)
5.d Idealised tetrahedral OH refined as rotating group:
 O1A(H1A), O1B(H1B)
;
_shelx_shelxl_version_number 2014/7
_olex2_submission_special_instructions 'No special instructions were received'
_oxdiff_exptl_absorpt_empirical_details
;
Empirical correction (ABSPACK) includes:
- Absorption correction using spherical harmonics
- Frame scaling
;
_oxdiff_exptl_absorpt_empirical_full_max 2.122
_oxdiff_exptl_absorpt_empirical_full_min 0.784

loop_
_space_group_symop_operation_xyz
'x, y, z'
'-x, -y, -z'

loop_
_atom_site_label
_atom_site_type_symbol
_atom_site_fract_x
_atom_site_fract_y
_atom_site_fract_z
_atom_site_U_iso_or_equiv
_atom_site_adp_type
_atom_site_occupancy
_atom_site_site_symmetry_order
_atom_site_calc_flag
_atom_site_refinement_flags_posn
_atom_site_refinement_flags_adp
_atom_site_refinement_flags_occupancy
_atom_site_disorder_assembly
_atom_site_disorder_group
Ga1 Ga 0.67098(2) 0.32246(2) 0.18110(2) 0.02287(6) Uani 1 1 d . . . . .
Ga2 Ga 0.28355(2) 0.17788(2) 0.26587(2) 0.02456(6) Uani 1 1 d . . . . .
P1A P 0.67833(7) 0.23492(5) 0.07349(5) 0.0234(2) Uani 0.5455(15) 1 d . . P A 1
P2A P 0.52368(8) 0.26768(6) 0.05835(5) 0.0293(3) Uani 0.5455(15) 1 d . . P A 1
P3A P 0.5352(3) 0.1528(2) 0.1240(2) 0.0243(5) Uani 0.5455(15) 1 d . . P A 1
P4A P 0.4357(4) 0.36567(19) 0.1508(3) 0.0360(8) Uani 0.5455(15) 1 d D . P A 1
P5A P 0.4584(2) 0.19004(16) 0.25211(17) 0.0207(4) Uani 0.5455(15) 1 d . . P A 1
P6A P 0.4743(3) 0.32982(18) 0.2541(2) 0.0209(4) Uani 0.5455(15) 1 d . . P A 1
O1A O 0.2200(2) 0.22824(17) 0.19340(18) 0.0366(6) Uani 0.5455(15) 1 d . . P A 1
H1A H 0.2158 0.1910 0.1628 0.055 Uiso 0.5455(15) 1 calc DGR . P A 1
N1 N 0.72606(12) 0.43914(9) 0.16258(9) 0.0226(3) Uani 1 1 d . . . . .
N2 N 0.76769(12) 0.28170(9) 0.23473(8) 0.0214(3) Uani 1 1 d . . . . .
N3 N 0.17162(12) 0.21525(9) 0.36505(9) 0.0220(3) Uani 1 1 d . . . . .
N4 N 0.23395(12) 0.05924(9) 0.26806(8) 0.0204(3) Uani 1 1 d . . . . .
C1 C 0.82562(16) 0.45661(13) 0.16007(12) 0.0282(4) Uani 1 1 d . . . . .
C2 C 0.89118(16) 0.39751(13) 0.18265(13) 0.0316(4) Uani 1 1 d . . . . .
H010 H 0.9638 0.4119 0.1690 0.038 Uiso 1 1 calc R . . . .
C3 C 0.86194(15) 0.31984(12) 0.22295(11) 0.0261(4) Uani 1 1 d . . . . .
C4 C 0.87357(18) 0.54362(14) 0.13332(15) 0.0402(5) Uani 1 1 d . . . . .
H01U H 0.8161 0.5851 0.1390 0.060 Uiso 1 1 calc GR . . . .
H01V H 0.9205 0.5401 0.0792 0.060 Uiso 1 1 calc GR . . . .
H01W H 0.9147 0.5610 0.1648 0.060 Uiso 1 1 calc GR . . . .
C5 C 0.94146(17) 0.28167(15) 0.25739(13) 0.0359(5) Uani 1 1 d . . . . .
H01M H 0.9307 0.2208 0.2642 0.054 Uiso 1 1 calc GR . . . .
H01N H 0.9298 0.3082 0.3074 0.054 Uiso 1 1 calc GR . . . .
H01O H 1.0144 0.2917 0.2225 0.054 Uiso 1 1 calc GR . . . .
C6 C 0.65717(15) 0.50607(11) 0.14777(11) 0.0232(3) Uani 1 1 d . . . . .
C7 C 0.66457(16) 0.52383(12) 0.07039(12) 0.0271(4) Uani 1 1 d . . . . .
C8 C 0.59299(18) 0.58595(13) 0.05935(13) 0.0329(4) Uani 1 1 d . . . . .
H016 H 0.5970 0.5992 0.0086 0.039 Uiso 1 1 calc R . . . .
C9 C 0.51656(18) 0.62794(13) 0.12208(14) 0.0351(5) Uani 1 1 d . . . . .
H01R H 0.4694 0.6689 0.1135 0.042 Uiso 1 1 calc R . . . .
C10 C 0.51018(18) 0.60906(13) 0.19784(13) 0.0343(4) Uani 1 1 d . . . . .
H018 H 0.4582 0.6376 0.2399 0.041 Uiso 1 1 calc R . . . .
C11 C 0.57985(16) 0.54835(12) 0.21259(12) 0.0264(4) Uani 1 1 d . . . . .
C12 C 0.74463(17) 0.47801(15) -0.00130(12) 0.0356(5) Uani 1 1 d . . . . .
H01T H 0.7855 0.4343 0.0164 0.043 Uiso 1 1 calc R . . . .
C13 C 0.8250(2) 0.5396(2) -0.05619(16) 0.0548(7) Uani 1 1 d . . . . .
H02G H 0.8646 0.5678 -0.0282 0.082 Uiso 1 1 calc GR . . . .
H02H H 0.7862 0.5820 -0.0750 0.082 Uiso 1 1 calc GR . . . .
H02I H 0.8749 0.5079 -0.0999 0.082 Uiso 1 1 calc GR . . . .
C14 C 0.6854(2) 0.43356(19) -0.04806(16) 0.0538(7) Uani 1 1 d . . . . .
H5AA H 0.6462 0.4758 -0.0667 0.081 Uiso 1 1 calc GR . . . .
HM H 0.6354 0.3933 -0.0150 0.081 Uiso 1 1 calc GR . . . .
HN H 0.7373 0.4035 -0.0920 0.081 Uiso 1 1 calc GR . . . .
C15 C 0.57254(18) 0.53102(13) 0.29649(12) 0.0326(4) Uani 1 1 d . . . . .
H00Y H 0.5988 0.4717 0.2982 0.039 Uiso 1 1 calc R . . . .
C16 C 0.6462(3) 0.5902(2) 0.32083(18) 0.0625(8) Uani 1 1 d . . . . .
H02J H 0.6265 0.6492 0.3155 0.094 Uiso 1 1 calc GR . . . .
H02K H 0.7205 0.5794 0.2878 0.094 Uiso 1 1 calc GR . . . .
H02L H 0.6378 0.5794 0.3746 0.094 Uiso 1 1 calc GR . . . .
C17 C 0.4570(2) 0.53799(16) 0.35578(13) 0.0430(5) Uani 1 1 d . . . . .
H1AA H 0.4108 0.5018 0.3394 0.065 Uiso 1 1 calc GR . . . .
HE H 0.4311 0.5967 0.3589 0.065 Uiso 1 1 calc GR . . . .
HF H 0.4562 0.5199 0.4064 0.065 Uiso 1 1 calc GR . . . .
C18 C 0.73714(15) 0.21130(11) 0.28968(10) 0.0224(3) Uani 1 1 d . . . . .
C19 C 0.75867(16) 0.12566(12) 0.26227(11) 0.0272(4) Uani 1 1 d . . . . .
C20 C 0.72979(19) 0.06036(12) 0.31792(13) 0.0336(4) Uani 1 1 d . . . . .
H01I H 0.7445 0.0033 0.3014 0.040 Uiso 1 1 calc R . . . .
C21 C 0.67998(19) 0.07830(13) 0.39687(13) 0.0359(5) Uani 1 1 d . . . . .
H01Z H 0.6612 0.0335 0.4329 0.043 Uiso 1 1 calc R . . . .
C22 C 0.65793(18) 0.16243(13) 0.42269(12) 0.0312(4) Uani 1 1 d . . . . .
H01P H 0.6232 0.1738 0.4760 0.037 Uiso 1 1 calc R . . . .
C23 C 0.68695(16) 0.23055(12) 0.37009(11) 0.0255(4) Uani 1 1 d . . . . .
C24 C 0.8127(2) 0.10287(14) 0.17576(13) 0.0379(5) Uani 1 1 d . . . . .
H01G H 0.8036 0.1526 0.1453 0.045 Uiso 1 1 calc R . . . .
C25 C 0.9341(3) 0.0847(3) 0.1534(2) 0.0806(11) Uani 1 1 d . . . . .
H02M H 0.9455 0.0388 0.1853 0.121 Uiso 1 1 calc GR . . . .
H02N H 0.9686 0.1356 0.1619 0.121 Uiso 1 1 calc GR . . . .
H02O H 0.9648 0.0682 0.0991 0.121 Uiso 1 1 calc GR . . . .
C26 C 0.7600(3) 0.02591(16) 0.15240(16) 0.0573(8) Uani 1 1 d . . . . .
H02D H 0.6823 0.0336 0.1734 0.086 Uiso 1 1 calc GR . . . .
H02E H 0.7803 -0.0260 0.1730 0.086 Uiso 1 1 calc GR . . . .
H02F H 0.7843 0.0218 0.0962 0.086 Uiso 1 1 calc GR . . . .
C27 C 0.66474(17) 0.32226(12) 0.40237(11) 0.0303(4) Uani 1 1 d . . . . .
H01Q H 0.6928 0.3620 0.3582 0.036 Uiso 1 1 calc R . . . .
C28 C 0.7239(2) 0.33867(16) 0.45997(15) 0.0429(5) Uani 1 1 d . . . . .
H2AA H 0.8001 0.3258 0.4345 0.064 Uiso 1 1 calc GR . . . .
HG H 0.6947 0.3025 0.5051 0.064 Uiso 1 1 calc GR . . . .
HH H 0.7137 0.3980 0.4762 0.064 Uiso 1 1 calc GR . . . .
C29 C 0.54370(18) 0.34193(14) 0.44343(12) 0.0341(4) Uani 1 1 d . . . . .
H01 H 0.5152 0.3052 0.4882 0.051 Uiso 1 1 calc GR . . . .
HA H 0.5065 0.3320 0.4076 0.051 Uiso 1 1 calc GR . . . .
HB H 0.5332 0.4010 0.4603 0.051 Uiso 1 1 calc GR . . . .
C30 C 0.07586(15) 0.17662(12) 0.38859(11) 0.0252(4) Uani 1 1 d . . . . .
C31 C 0.05473(15) 0.10146(12) 0.35487(11) 0.0264(4) Uani 1 1 d . . . . .
H00V H -0.0183 0.0888 0.3676 0.032 Uiso 1 1 calc R . . . .
C32 C 0.12972(15) 0.04265(11) 0.30412(10) 0.0230(3) Uani 1 1 d . . . . .
C33 C -0.01623(17) 0.21185(14) 0.45853(13) 0.0353(5) Uani 1 1 d . . . . .
H01D H -0.0170 0.2737 0.4568 0.053 Uiso 1 1 calc GR . . . .
H01E H -0.0066 0.1932 0.5059 0.053 Uiso 1 1 calc GR . . . .
H01F H -0.0839 0.1912 0.4575 0.053 Uiso 1 1 calc GR . . . .
C34 C 0.08556(17) -0.04363(12) 0.29446(12) 0.0301(4) Uani 1 1 d . . . . .
H01A H 0.1447 -0.0844 0.2729 0.045 Uiso 1 1 calc GR . . . .
H01B H 0.0456 -0.0381 0.2596 0.045 Uiso 1 1 calc GR . . . .
H01C H 0.0382 -0.0634 0.3447 0.045 Uiso 1 1 calc GR . . . .
C35 C 0.19066(15) 0.28156(11) 0.41427(10) 0.0222(3) Uani 1 1 d . . . . .
C36 C 0.22898(15) 0.25637(12) 0.47407(11) 0.0247(4) Uani 1 1 d . . . . .
C37 C 0.24681(17) 0.31994(13) 0.52198(11) 0.0292(4) Uani 1 1 d . . . . .
H014 H 0.2723 0.3041 0.5617 0.035 Uiso 1 1 calc R . . . .
C38 C 0.22709(17) 0.40603(13) 0.51122(12) 0.0316(4) Uani 1 1 d . . . . .
H00Z H 0.2387 0.4477 0.5438 0.038 Uiso 1 1 calc R . . . .
C39 C 0.19018(17) 0.42997(12) 0.45215(12) 0.0289(4) Uani 1 1 d . . . . .
H011 H 0.1774 0.4881 0.4453 0.035 Uiso 1 1 calc R . . . .
C40 C 0.17142(15) 0.36928(12) 0.40219(11) 0.0253(4) Uani 1 1 d . . . . .
C41 C 0.25069(17) 0.16269(12) 0.48935(12) 0.0296(4) Uani 1 1 d . . . . .
H00X H 0.2375 0.1272 0.4493 0.036 Uiso 1 1 calc R . . . .
C42 C 0.1731(2) 0.13438(17) 0.56988(17) 0.0558(8) Uani 1 1 d . . . . .
H6AA H 0.1901 0.1636 0.6103 0.084 Uiso 1 1 calc GR . . . .
HO H 0.1810 0.0733 0.5751 0.084 Uiso 1 1 calc GR . . . .
HP H 0.0996 0.1484 0.5748 0.084 Uiso 1 1 calc GR . . . .
C43 C 0.36813(17) 0.14709(13) 0.48295(12) 0.0326(4) Uani 1 1 d . . . . .
H00A H 0.3818 0.1790 0.5234 0.049 Uiso 1 1 calc GR . . . .
H00B H 0.4161 0.1656 0.4324 0.049 Uiso 1 1 calc GR . . . .
H00C H 0.3805 0.0868 0.4890 0.049 Uiso 1 1 calc GR . . . .
C44 C 0.12808(19) 0.40111(13) 0.33990(13) 0.0335(4) Uani 1 1 d . . . . .
H01H H 0.1231 0.3517 0.3081 0.040 Uiso 1 1 calc R . . . .
C45 C 0.0137(2) 0.44220(15) 0.37819(16) 0.0441(5) Uani 1 1 d . . . . .
H4AA H 0.0176 0.4921 0.4080 0.066 Uiso 1 1 calc GR . . . .
HK H -0.0338 0.4013 0.4124 0.066 Uiso 1 1 calc GR . . . .
HL H -0.0141 0.4589 0.3380 0.066 Uiso 1 1 calc GR . . . .
C46 C 0.2026(2) 0.46741(14) 0.28544(13) 0.0411(5) Uani 1 1 d . . . . .
H0AA H 0.2753 0.4439 0.2639 0.062 Uiso 1 1 calc GR . . . .
HC H 0.2021 0.5188 0.3148 0.062 Uiso 1 1 calc GR . . . .
HD H 0.1769 0.4810 0.2436 0.062 Uiso 1 1 calc GR . . . .
C47 C 0.30982(15) -0.00664(11) 0.22265(10) 0.0215(3) Uani 1 1 d . . . . .
C48 C 0.37953(16) -0.04769(11) 0.25618(10) 0.0239(4) Uani 1 1 d . . . . .
C49 C 0.45801(17) -0.10631(12) 0.20960(12) 0.0296(4) Uani 1 1 d . . . . .
H013 H 0.5053 -0.1336 0.2303 0.035 Uiso 1 1 calc R . . . .
C50 C 0.46665(18) -0.12450(13) 0.13317(12) 0.0328(4) Uani 1 1 d . . . . .
H01S H 0.5197 -0.1634 0.1029 0.039 Uiso 1 1 calc R . . . .
C51 C 0.39630(17) -0.08483(13) 0.10193(11) 0.0306(4) Uani 1 1 d . . . . .
H00S H 0.4024 -0.0979 0.0507 0.037 Uiso 1 1 calc R . . . .
C52 C 0.31632(16) -0.02557(12) 0.14558(10) 0.0251(4) Uani 1 1 d . . . . .
C53 C 0.36865(16) -0.03086(12) 0.34115(11) 0.0256(4) Uani 1 1 d . . . . .
H00P H 0.3546 0.0311 0.3510 0.031 Uiso 1 1 calc R . . . .
C54 C 0.27210(19) -0.07752(15) 0.39924(12) 0.0371(5) Uani 1 1 d . . . . .
H01J H 0.2831 -0.1386 0.3910 0.056 Uiso 1 1 calc GR . . . .
H01K H 0.2065 -0.0597 0.3912 0.056 Uiso 1 1 calc GR . . . .
H01L H 0.2660 -0.0635 0.4520 0.056 Uiso 1 1 calc GR . . . .
C55 C 0.47165(19) -0.05383(15) 0.35748(13) 0.0383(5) Uani 1 1 d . . . . .
H H 0.4629 -0.0360 0.4098 0.057 Uiso 1 1 calc GR . . . .
H01X H 0.5322 -0.0250 0.3205 0.057 Uiso 1 1 calc GR . . . .
H01Y H 0.4847 -0.1150 0.3524 0.057 Uiso 1 1 calc GR . . . .
C56 C 0.24083(18) 0.01373(13) 0.10752(11) 0.0311(4) Uani 1 1 d . . . . .
H019 H 0.1882 0.0520 0.1459 0.037 Uiso 1 1 calc R . . . .
C57 C 0.1780(2) -0.05664(17) 0.08393(15) 0.0468(6) Uani 1 1 d . . . . .
H02A H 0.1393 -0.0902 0.1292 0.070 Uiso 1 1 calc GR . . . .
H02B H 0.2281 -0.0934 0.0446 0.070 Uiso 1 1 calc GR . . . .
H02C H 0.1272 -0.0304 0.0632 0.070 Uiso 1 1 calc GR . . . .
C58 C 0.3033(2) 0.06674(17) 0.03557(13) 0.0486(6) Uani 1 1 d . . . . .
H3AA H 0.3548 0.0301 -0.0029 0.073 Uiso 1 1 calc GR . . . .
HI H 0.3411 0.1115 0.0507 0.073 Uiso 1 1 calc GR . . . .
HJ H 0.2533 0.0920 0.0137 0.073 Uiso 1 1 calc GR . . . .
C59 C 0.1561(2) 0.70978(15) 0.34872(17) 0.0484(6) Uani 1 1 d . . . . .
H9AA H 0.1748 0.7119 0.3933 0.058 Uiso 1 1 calc R . . . .
C60 C 0.0536(2) 0.68322(15) 0.35473(16) 0.0449(6) Uani 1 1 d . . . . .
H8AA H 0.0031 0.6679 0.4032 0.054 Uiso 1 1 calc R . . . .
C61 C 0.0275(2) 0.67978(19) 0.28855(19) 0.0573(7) Uani 1 1 d . . . . .
H023 H -0.0410 0.6622 0.2918 0.069 Uiso 1 1 calc R . . . .
C62 C 0.1034(3) 0.7026(2) 0.2166(2) 0.0686(9) Uani 1 1 d . . . . .
H026 H 0.0856 0.6994 0.1717 0.082 Uiso 1 1 calc R . . . .
C63 C 0.2040(3) 0.72948(17) 0.21077(19) 0.0650(9) Uani 1 1 d . . . . .
H025 H 0.2541 0.7452 0.1623 0.078 Uiso 1 1 calc R . . . .
C64 C 0.2307(2) 0.73308(16) 0.27668(19) 0.0584(8) Uani 1 1 d . . . . .
H0BA H 0.2992 0.7513 0.2731 0.070 Uiso 1 1 calc R . . . .
C65A C 0.8036(7) 0.7464(4) 0.0446(5) 0.0716(16) Uani 0.661(7) 1 d . U P B 1
H02Q H 0.7637 0.7307 0.0138 0.086 Uiso 0.661(7) 1 calc R . P B 1
C66A C 0.7537(6) 0.7632(3) 0.1210(6) 0.0629(15) Uani 0.661(7) 1 d . U P B 1
H02P H 0.6787 0.7575 0.1433 0.075 Uiso 0.661(7) 1 calc R . P B 1
C67A C 0.8074(6) 0.7877(4) 0.1661(5) 0.0741(15) Uani 0.661(7) 1 d . U P B 1
H02R H 0.7702 0.7967 0.2195 0.089 Uiso 0.661(7) 1 calc R . P B 1
C68A C 0.9154(6) 0.7997(4) 0.1356(5) 0.0687(15) Uani 0.661(7) 1 d . U P B 1
H029 H 0.9494 0.8228 0.1677 0.082 Uiso 0.661(7) 1 calc R . P B 1
C69A C 0.9756(7) 0.7798(5) 0.0616(5) 0.0825(18) Uani 0.661(7) 1 d . U P B 1
H02S H 1.0509 0.7833 0.0439 0.099 Uiso 0.661(7) 1 calc R . P B 1
C70A C 0.9220(8) 0.7529(5) 0.0097(5) 0.0981(19) Uani 0.661(7) 1 d . U P B 1
H02T H 0.9602 0.7404 -0.0430 0.118 Uiso 0.661(7) 1 calc R . P B 1
P3B P 0.4377(3) 0.3431(2) 0.1468(3) 0.0216(5) Uani 0.4545(15) 1 d . . P A 2
P1B P 0.29438(8) 0.26456(6) 0.15973(6) 0.0223(3) Uani 0.4545(15) 1 d . . P A 2
P2B P 0.45741(11) 0.22937(8) 0.07520(6) 0.0323(3) Uani 0.4545(15) 1 d . . P A 2
P6B P 0.4758(3) 0.1705(2) 0.2578(2) 0.0223(5) Uani 0.4545(15) 1 d . . P A 2
O1B O 0.7455(3) 0.2774(2) 0.0764(2) 0.0364(8) Uani 0.4545(15) 1 d . . P A 2
H1B H 0.8050 0.2997 0.0573 0.055 Uiso 0.4545(15) 1 calc DGR . P A 2
P4B P 0.5355(4) 0.1367(3) 0.1347(3) 0.0447(13) Uani 0.4545(15) 1 d D . P A 2
H4D H 0.344(3) 0.323(3) 0.163(3) 0.067 Uiso 0.5455(15) 1 d DR . P A 1
H4E H 0.624(3) 0.184(4) 0.102(4) 0.067 Uiso 0.4545(15) 1 d DR . P A 2
P5B P 0.4933(3) 0.3101(2) 0.2458(2) 0.0197(5) Uani 0.4545(15) 1 d . . P A 2
C65B C 0.7755(12) 0.7585(9) 0.0793(10) 0.060(2) Uani 0.339(7) 1 d . U P B 2
H14 H 0.7346 0.7435 0.0490 0.072 Uiso 0.339(7) 1 calc R . P B 2
C66B C 0.7243(10) 0.7631(6) 0.1655(9) 0.061(2) Uani 0.339(7) 1 d . U P B 2
H12 H 0.6521 0.7476 0.1891 0.073 Uiso 0.339(7) 1 calc R . P B 2
C67B C 0.7806(10) 0.7898(7) 0.2126(9) 0.070(2) Uani 0.339(7) 1 d . U P B 2
H19 H 0.7456 0.7959 0.2666 0.084 Uiso 0.339(7) 1 calc R . P B 2
C68B C 0.8906(10) 0.8071(7) 0.1772(9) 0.065(2) Uani 0.339(7) 1 d . U P B 2
H16 H 0.9312 0.8214 0.2079 0.078 Uiso 0.339(7) 1 calc R . P B 2
C69B C 0.9418(14) 0.8029(9) 0.0923(11) 0.071(2) Uani 0.339(7) 1 d . U P B 2
H18 H 1.0143 0.8175 0.0688 0.086 Uiso 0.339(7) 1 calc R . P B 2
C70B C 0.8826(11) 0.7764(7) 0.0440(9) 0.073(2) Uani 0.339(7) 1 d . U P B 2
H0AB H 0.9166 0.7716 -0.0102 0.088 Uiso 0.339(7) 1 calc R . P B 2

loop_
_atom_site_aniso_label
_atom_site_aniso_U_11
_atom_site_aniso_U_22
_atom_site_aniso_U_33
_atom_site_aniso_U_23
_atom_site_aniso_U_13
_atom_site_aniso_U_12
Ga1 0.03239(12) 0.01743(10) 0.02374(11) 0.00139(8) -0.01608(9) -0.00047(8)
Ga2 0.03368(13) 0.01683(10) 0.01815(11) -0.00103(8) -0.00287(9) -0.00452(9)
P1A 0.0239(4) 0.0247(4) 0.0200(4) -0.0044(3) -0.0057(3) 0.0006(3)
P2A 0.0365(6) 0.0304(5) 0.0254(4) -0.0018(4) -0.0163(4) 0.0000(4)
P3A 0.0261(7) 0.0284(9) 0.0191(10) -0.0005(7) -0.0088(6) -0.0001(6)
P4A 0.0491(10) 0.0324(16) 0.0308(8) -0.0071(11) -0.0206(6) 0.0212(11)
P5A 0.0227(9) 0.0195(11) 0.0199(6) 0.0021(7) -0.0072(5) -0.0018(7)
P6A 0.0197(10) 0.0190(11) 0.0241(8) -0.0055(7) -0.0079(7) 0.0024(6)
O1A 0.0356(15) 0.0289(13) 0.0473(16) -0.0015(12) -0.0171(13) -0.0008(11)
N1 0.0211(7) 0.0206(7) 0.0265(7) 0.0055(6) -0.0090(6) -0.0008(6)
N2 0.0256(7) 0.0195(7) 0.0199(7) 0.0010(5) -0.0091(6) 0.0036(6)
N3 0.0245(7) 0.0178(7) 0.0229(7) -0.0033(5) -0.0075(6) 0.0012(6)
N4 0.0236(7) 0.0180(7) 0.0185(7) -0.0014(5) -0.0064(6) -0.0009(5)
C1 0.0243(9) 0.0278(9) 0.0329(10) 0.0088(7) -0.0105(8) -0.0044(7)
C2 0.0188(9) 0.0363(10) 0.0393(11) 0.0111(8) -0.0098(8) -0.0028(8)
C3 0.0221(9) 0.0301(9) 0.0252(9) 0.0024(7) -0.0079(7) 0.0054(7)
C4 0.0327(11) 0.0335(11) 0.0598(15) 0.0188(10) -0.0225(10) -0.0118(9)
C5 0.0259(10) 0.0430(12) 0.0418(12) 0.0100(9) -0.0157(9) 0.0023(8)
C6 0.0230(8) 0.0174(8) 0.0324(9) 0.0044(7) -0.0138(7) -0.0017(6)
C7 0.0255(9) 0.0257(9) 0.0305(10) 0.0062(7) -0.0103(8) -0.0024(7)
C8 0.0358(11) 0.0307(10) 0.0376(11) 0.0097(8) -0.0198(9) -0.0003(8)
C9 0.0391(11) 0.0264(9) 0.0484(12) -0.0002(8) -0.0263(10) 0.0075(8)
C10 0.0381(11) 0.0280(10) 0.0425(11) -0.0099(8) -0.0218(9) 0.0103(8)
C11 0.0305(9) 0.0207(8) 0.0337(10) -0.0049(7) -0.0184(8) 0.0012(7)
C12 0.0302(10) 0.0445(12) 0.0289(10) 0.0099(9) -0.0069(8) 0.0057(9)
C13 0.0441(14) 0.0750(19) 0.0393(13) 0.0212(13) -0.0073(11) -0.0093(13)
C14 0.0509(15) 0.0603(16) 0.0472(14) -0.0183(12) -0.0146(12) 0.0100(12)
C15 0.0392(11) 0.0315(10) 0.0326(10) -0.0108(8) -0.0202(9) 0.0087(8)
C16 0.0691(19) 0.076(2) 0.0583(17) -0.0142(15) -0.0421(16) -0.0118(16)
C17 0.0501(14) 0.0477(13) 0.0320(11) -0.0135(10) -0.0163(10) 0.0133(11)
C18 0.0264(9) 0.0209(8) 0.0233(8) 0.0025(7) -0.0132(7) 0.0021(7)
C19 0.0338(10) 0.0233(9) 0.0301(10) -0.0005(7) -0.0186(8) 0.0063(7)
C20 0.0454(12) 0.0203(9) 0.0410(11) 0.0012(8) -0.0226(10) 0.0043(8)
C21 0.0469(12) 0.0263(10) 0.0383(11) 0.0125(8) -0.0200(10) -0.0016(9)
C22 0.0388(11) 0.0313(10) 0.0246(9) 0.0065(8) -0.0124(8) -0.0006(8)
C23 0.0302(9) 0.0242(9) 0.0230(9) 0.0026(7) -0.0106(7) 0.0005(7)
C24 0.0562(14) 0.0286(10) 0.0311(10) -0.0066(8) -0.0190(10) 0.0143(9)
C25 0.0562(19) 0.123(3) 0.0511(17) -0.0339(19) -0.0065(15) 0.024(2)
C26 0.103(2) 0.0339(12) 0.0479(14) -0.0122(10) -0.0429(16) 0.0111(13)
C27 0.0382(11) 0.0260(9) 0.0218(9) 0.0004(7) -0.0049(8) -0.0006(8)
C28 0.0385(12) 0.0425(12) 0.0473(13) -0.0133(10) -0.0149(10) -0.0015(10)
C29 0.0390(11) 0.0363(11) 0.0283(10) -0.0057(8) -0.0138(9) 0.0071(9)
C30 0.0234(9) 0.0242(9) 0.0270(9) -0.0029(7) -0.0081(7) 0.0035(7)
C31 0.0206(8) 0.0281(9) 0.0293(9) -0.0034(7) -0.0074(7) -0.0029(7)
C32 0.0263(9) 0.0234(8) 0.0202(8) -0.0004(6) -0.0093(7) -0.0038(7)
C33 0.0261(10) 0.0326(10) 0.0400(11) -0.0112(9) -0.0031(8) 0.0026(8)
C34 0.0318(10) 0.0274(9) 0.0291(10) -0.0034(7) -0.0078(8) -0.0089(8)
C35 0.0232(8) 0.0200(8) 0.0207(8) -0.0042(6) -0.0046(7) 0.0012(6)
C36 0.0269(9) 0.0229(8) 0.0228(8) -0.0004(7) -0.0068(7) -0.0020(7)
C37 0.0333(10) 0.0308(10) 0.0246(9) -0.0024(7) -0.0115(8) -0.0016(8)
C38 0.0363(11) 0.0281(9) 0.0302(10) -0.0098(8) -0.0117(8) -0.0019(8)
C39 0.0335(10) 0.0196(8) 0.0318(10) -0.0061(7) -0.0096(8) 0.0025(7)
C40 0.0271(9) 0.0210(8) 0.0261(9) -0.0045(7) -0.0074(7) 0.0033(7)
C41 0.0353(10) 0.0242(9) 0.0313(10) 0.0037(7) -0.0141(8) -0.0021(8)
C42 0.0405(13) 0.0440(14) 0.0650(17) 0.0294(13) 0.0027(12) 0.0038(11)
C43 0.0356(11) 0.0291(10) 0.0316(10) 0.0049(8) -0.0104(8) 0.0008(8)
C44 0.0457(12) 0.0233(9) 0.0370(11) -0.0065(8) -0.0220(10) 0.0096(8)
C45 0.0437(13) 0.0318(11) 0.0623(15) -0.0021(10) -0.0259(12) 0.0080(9)
C46 0.0551(14) 0.0334(11) 0.0325(11) -0.0001(9) -0.0134(10) 0.0133(10)
C47 0.0247(8) 0.0174(8) 0.0195(8) -0.0014(6) -0.0043(7) -0.0022(6)
C48 0.0294(9) 0.0190(8) 0.0211(8) 0.0010(6) -0.0062(7) -0.0014(7)
C49 0.0337(10) 0.0236(9) 0.0283(9) 0.0012(7) -0.0076(8) 0.0046(8)
C50 0.0368(11) 0.0260(9) 0.0282(10) -0.0051(7) -0.0031(8) 0.0066(8)
C51 0.0379(11) 0.0285(9) 0.0208(9) -0.0051(7) -0.0051(8) 0.0008(8)
C52 0.0300(9) 0.0232(8) 0.0202(8) -0.0009(7) -0.0067(7) -0.0020(7)
C53 0.0335(10) 0.0214(8) 0.0226(9) 0.0008(7) -0.0111(7) 0.0012(7)
C54 0.0469(13) 0.0413(11) 0.0238(9) 0.0075(8) -0.0129(9) -0.0099(10)
C55 0.0425(12) 0.0423(12) 0.0348(11) -0.0018(9) -0.0199(10) 0.0062(10)
C56 0.0384(11) 0.0349(10) 0.0210(9) -0.0049(7) -0.0118(8) 0.0045(8)
C57 0.0518(14) 0.0549(14) 0.0415(13) -0.0170(11) -0.0264(11) 0.0051(11)
C58 0.0637(16) 0.0528(14) 0.0259(11) 0.0061(10) -0.0127(11) 0.0123(12)
C59 0.0438(13) 0.0343(12) 0.0587(15) -0.0189(11) -0.0083(11) 0.0043(10)
C60 0.0422(13) 0.0307(11) 0.0519(14) -0.0098(10) -0.0047(11) 0.0018(9)
C61 0.0456(15) 0.0542(16) 0.0692(19) -0.0177(14) -0.0177(13) 0.0115(12)
C62 0.081(2) 0.0633(19) 0.0574(18) -0.0124(15) -0.0216(16) 0.0298(17)
C63 0.074(2) 0.0348(13) 0.0600(18) -0.0071(12) 0.0076(15) 0.0096(13)
C64 0.0428(14) 0.0318(12) 0.078(2) -0.0230(12) 0.0058(13) -0.0012(10)
C65A 0.094(4) 0.038(2) 0.101(4) 0.013(3) -0.057(3) -0.010(2)
C66A 0.070(3) 0.0328(19) 0.096(4) 0.008(3) -0.042(3) 0.001(2)
C67A 0.075(3) 0.042(2) 0.105(3) 0.010(3) -0.032(3) 0.000(2)
C68A 0.067(3) 0.056(2) 0.089(4) 0.002(3) -0.036(3) -0.004(2)
C69A 0.079(3) 0.071(3) 0.095(4) -0.003(3) -0.026(3) -0.024(3)
C70A 0.122(4) 0.062(3) 0.095(4) 0.012(3) -0.020(3) -0.007(3)
P3B 0.0239(8) 0.0201(14) 0.0209(8) -0.0025(10) -0.0084(6) 0.0040(10)
P1B 0.0253(5) 0.0241(5) 0.0204(5) 0.0053(4) -0.0116(4) -0.0045(4)
P2B 0.0395(7) 0.0346(6) 0.0197(5) 0.0005(4) -0.0065(5) -0.0050(5)
P6B 0.0220(11) 0.0206(13) 0.0242(8) 0.0077(8) -0.0080(6) -0.0014(8)
O1B 0.0389(19) 0.0346(17) 0.0348(17) 0.0001(13) -0.0121(14) 0.0009(15)
P4B 0.0519(14) 0.056(3) 0.0193(13) -0.0071(14) -0.0058(9) 0.0196(13)
P5B 0.0196(13) 0.0185(14) 0.0217(10) -0.0009(9) -0.0082(9) -0.0020(8)
C65B 0.066(4) 0.038(3) 0.086(5) 0.014(4) -0.041(4) -0.005(3)
C66B 0.061(4) 0.032(3) 0.099(5) 0.014(4) -0.039(4) -0.003(3)
C67B 0.071(4) 0.038(3) 0.103(4) 0.011(4) -0.035(4) 0.000(3)
C68B 0.063(4) 0.047(3) 0.096(5) 0.010(4) -0.042(4) -0.005(3)
C69B 0.071(4) 0.056(4) 0.094(4) 0.004(4) -0.037(4) -0.013(3)
C70B 0.076(4) 0.051(3) 0.096(4) 0.014(3) -0.035(3) -0.009(3)

loop_
_atom_type_symbol
_atom_type_description
_atom_type_scat_dispersion_real
_atom_type_scat_dispersion_imag
_atom_type_scat_source
C C 0.0181 0.0091 'International Tables Vol C Tables 4.2.6.8 and 6.1.1.4'
H H 0.0000 0.0000 'International Tables Vol C Tables 4.2.6.8 and 6.1.1.4'
Ga Ga -1.2846 0.7763 'International Tables Vol C Tables 4.2.6.8 and 6.1.1.4'
N N 0.0311 0.0180 'International Tables Vol C Tables 4.2.6.8 and 6.1.1.4'
O O 0.0492 0.0322 'International Tables Vol C Tables 4.2.6.8 and 6.1.1.4'
P P 0.2955 0.4335 'International Tables Vol C Tables 4.2.6.8 and 6.1.1.4'

loop_
_exptl_crystal_face_index_h
_exptl_crystal_face_index_k
_exptl_crystal_face_index_l
_exptl_crystal_face_perp_dist
1 0 0 0.0085
-1 0 0 0.0085
2 -1 5 0.0396
1 -5 1 0.0325
-1 -5 -5 0.0467
-2 2 -5 0.0447
-3 5 -5 0.0543
1 3 5 0.0486

loop_
_geom_angle_atom_site_label_1
_geom_angle_atom_site_label_2
_geom_angle_atom_site_label_3
_geom_angle
P1A Ga1 P6A 100.80(9)
N1 Ga1 P1A 119.60(5)
N1 Ga1 P6A 109.05(8)
N1 Ga1 N2 96.16(6)
N1 Ga1 P5B 116.69(9)
N2 Ga1 P1A 113.33(5)
N2 Ga1 P6A 119.02(10)
N2 Ga1 P5B 116.74(12)
O1B Ga1 N1 97.65(11)
O1B Ga1 N2 101.12(11)
O1B Ga1 P5B 123.54(15)
O1A Ga2 P5A 123.66(11)
O1A Ga2 N3 98.72(10)
O1A Ga2 N4 99.38(9)
N3 Ga2 P5A 118.57(9)
N3 Ga2 N4 96.42(6)
N3 Ga2 P1B 114.11(5)
N3 Ga2 P6B 118.44(10)
N4 Ga2 P5A 115.14(8)
N4 Ga2 P1B 119.15(5)
N4 Ga2 P6B 107.66(9)
P1B Ga2 P6B 101.89(8)
P2A P1A Ga1 102.54(4)
P2A P1A P3A 59.20(10)
P3A P1A Ga1 102.74(10)
P1A P2A P4A 107.43(13)
P3A P2A P1A 60.70(9)
P3A P2A P4A 104.57(16)
P1A P3A P5A 106.48(15)
P2A P3A P1A 60.10(10)
P2A P3A P5A 105.78(17)
P2A P4A H4D 88(3)
P6A P4A P2A 105.35(16)
P6A P4A H4D 101(3)
Ga2 P5A P3A 98.79(13)
P6A P5A Ga2 101.86(12)
P6A P5A P3A 104.71(18)
P4A P6A Ga1 93.60(18)
P4A P6A P5A 100.31(18)
P5A P6A Ga1 93.19(11)
Ga2 O1A H1A 109.5
C1 N1 Ga1 121.25(12)
C1 N1 C6 120.56(15)
C6 N1 Ga1 118.13(11)
C3 N2 Ga1 120.67(12)
C3 N2 C18 118.57(15)
C18 N2 Ga1 120.73(12)
C30 N3 Ga2 118.53(12)
C30 N3 C35 119.28(15)
C35 N3 Ga2 122.17(12)
C32 N4 Ga2 119.54(12)
C32 N4 C47 120.99(15)
C47 N4 Ga2 119.10(11)
N1 C1 C2 123.12(17)
N1 C1 C4 120.60(17)
C2 C1 C4 116.27(18)
C1 C2 H010 115.7
C3 C2 C1 128.70(18)
C3 C2 H010 115.7
N2 C3 C2 123.59(17)
N2 C3 C5 120.06(17)
C2 C3 C5 116.28(18)
C1 C4 H01U 109.5
C1 C4 H01V 109.5
C1 C4 H01W 109.5
H01U C4 H01V 109.5
H01U C4 H01W 109.5
H01V C4 H01W 109.5
C3 C5 H01M 109.5
C3 C5 H01N 109.5
C3 C5 H01O 109.5
H01M C5 H01N 109.5
H01M C5 H01O 109.5
H01N C5 H01O 109.5
C7 C6 N1 119.97(17)
C7 C6 C11 121.63(17)
C11 C6 N1 118.31(16)
C6 C7 C12 123.49(17)
C8 C7 C6 117.88(18)
C8 C7 C12 118.63(18)
C7 C8 H016 119.3
C9 C8 C7 121.37(19)
C9 C8 H016 119.3
C8 C9 H01R 120.1
C8 C9 C10 119.82(18)
C10 C9 H01R 120.1
C9 C10 H018 119.3
C9 C10 C11 121.5(2)
C11 C10 H018 119.3
C6 C11 C15 122.12(17)
C10 C11 C6 117.81(18)
C10 C11 C15 120.06(18)
C7 C12 H01T 108.6
C7 C12 C13 112.2(2)
C13 C12 H01T 108.6
C14 C12 C7 110.90(18)
C14 C12 H01T 108.6
C14 C12 C13 107.9(2)
C12 C13 H02G 109.5
C12 C13 H02H 109.5
C12 C13 H02I 109.5
H02G C13 H02H 109.5
H02G C13 H02I 109.5
H02H C13 H02I 109.5
C12 C14 H5AA 109.5
C12 C14 HM 109.5
C12 C14 HN 109.5
H5AA C14 HM 109.5
H5AA C14 HN 109.5
HM C14 HN 109.5
C11 C15 H00Y 107.4
C11 C15 C16 111.3(2)
C11 C15 C17 113.20(17)
C16 C15 H00Y 107.4
C17 C15 H00Y 107.4
C17 C15 C16 109.9(2)
C15 C16 H02J 109.5
C15 C16 H02K 109.5
C15 C16 H02L 109.5
H02J C16 H02K 109.5
H02J C16 H02L 109.5
H02K C16 H02L 109.5
C15 C17 H1AA 109.5
C15 C17 HE 109.5
C15 C17 HF 109.5
H1AA C17 HE 109.5
H1AA C17 HF 109.5
HE C17 HF 109.5
C19 C18 N2 119.95(16)
C23 C18 N2 118.57(15)
C23 C18 C19 121.47(17)
C18 C19 C24 122.67(17)
C20 C19 C18 117.57(18)
C20 C19 C24 119.76(18)
C19 C20 H01I 119.2
C21 C20 C19 121.54(18)
C21 C20 H01I 119.2
C20 C21 H01Z 119.9
C20 C21 C22 120.20(18)
C22 C21 H01Z 119.9
C21 C22 H01P 119.5
C21 C22 C23 120.93(19)
C23 C22 H01P 119.5
C18 C23 C27 123.14(16)
C22 C23 C18 118.26(17)
C22 C23 C27 118.59(17)
C19 C24 H01G 107.7
C19 C24 C25 111.9(2)
C19 C24 C26 112.0(2)
C25 C24 H01G 107.7
C25 C24 C26 109.5(2)
C26 C24 H01G 107.7
C24 C25 H02M 109.5
C24 C25 H02N 109.5
C24 C25 H02O 109.5
H02M C25 H02N 109.5
H02M C25 H02O 109.5
H02N C25 H02O 109.5
C24 C26 H02D 109.5
C24 C26 H02E 109.5
C24 C26 H02F 109.5
H02D C26 H02E 109.5
H02D C26 H02F 109.5
H02E C26 H02F 109.5
C23 C27 H01Q 108.2
C23 C27 C28 110.82(17)
C28 C27 H01Q 108.2
C29 C27 C23 112.24(17)
C29 C27 H01Q 108.2
C29 C27 C28 109.16(17)
C27 C28 H2AA 109.5
C27 C28 HG 109.5
C27 C28 HH 109.5
H2AA C28 HG 109.5
H2AA C28 HH 109.5
HG C28 HH 109.5
C27 C29 H01 109.5
C27 C29 HA 109.5
C27 C29 HB 109.5
H01 C29 HA 109.5
H01 C29 HB 109.5
HA C29 HB 109.5
N3 C30 C31 124.51(17)
N3 C30 C33 119.49(17)
C31 C30 C33 115.93(17)
C30 C31 H00V 115.9
C30 C31 C32 128.27(17)
C32 C31 H00V 115.9
N4 C32 C31 123.30(16)
N4 C32 C34 120.73(16)
C31 C32 C34 115.94(17)
C30 C33 H01D 109.5
C30 C33 H01E 109.5
C30 C33 H01F 109.5
H01D C33 H01E 109.5
H01D C33 H01F 109.5
H01E C33 H01F 109.5
C32 C34 H01A 109.5
C32 C34 H01B 109.5
C32 C34 H01C 109.5
H01A C34 H01B 109.5
H01A C34 H01C 109.5
H01B C34 H01C 109.5
C36 C35 N3 118.42(15)
C36 C35 C40 120.88(16)
C40 C35 N3 120.71(16)
C35 C36 C41 122.73(16)
C37 C36 C35 118.66(17)
C37 C36 C41 118.60(17)
C36 C37 H014 119.5
C38 C37 C36 120.96(18)
C38 C37 H014 119.5
C37 C38 H00Z 120.1
C39 C38 C37 119.86(18)
C39 C38 H00Z 120.1
C38 C39 H011 119.1
C38 C39 C40 121.72(18)
C40 C39 H011 119.1
C35 C40 C44 123.80(17)
C39 C40 C35 117.93(18)
C39 C40 C44 118.24(17)
C36 C41 H00X 108.0
C36 C41 C42 110.94(18)
C36 C41 C43 111.60(16)
C42 C41 H00X 108.0
C43 C41 H00X 108.0
C43 C41 C42 110.16(18)
C41 C42 H6AA 109.5
C41 C42 HO 109.5
C41 C42 HP 109.5
H6AA C42 HO 109.5
H6AA C42 HP 109.5
HO C42 HP 109.5
C41 C43 H00A 109.5
C41 C43 H00B 109.5
C41 C43 H00C 109.5
H00A C43 H00B 109.5
H00A C43 H00C 109.5
H00B C43 H00C 109.5
C40 C44 H01H 108.5
C40 C44 C45 110.67(18)
C40 C44 C46 112.07(18)
C45 C44 H01H 108.5
C46 C44 H01H 108.5
C46 C44 C45 108.66(17)
C44 C45 H4AA 109.5
C44 C45 HK 109.5
C44 C45 HL 109.5
H4AA C45 HK 109.5
H4AA C45 HL 109.5
HK C45 HL 109.5
C44 C46 H0AA 109.5
C44 C46 HC 109.5
C44 C46 HD 109.5
H0AA C46 HC 109.5
H0AA C46 HD 109.5
HC C46 HD 109.5
C48 C47 N4 118.47(15)
C52 C47 N4 119.95(16)
C52 C47 C48 121.51(16)
C47 C48 C53 121.61(16)
C49 C48 C47 117.93(17)
C49 C48 C53 120.45(17)
C48 C49 H013 119.4
C50 C49 C48 121.22(19)
C50 C49 H013 119.4
C49 C50 H01S 120.0
C51 C50 C49 119.95(18)
C51 C50 H01S 120.0
C50 C51 H00S 119.3
C50 C51 C52 121.45(18)
C52 C51 H00S 119.3
C47 C52 C56 123.92(17)
C51 C52 C47 117.91(18)
C51 C52 C56 118.16(17)
C48 C53 H00P 107.3
C48 C53 C54 111.87(16)
C54 C53 H00P 107.3
C55 C53 C48 113.17(16)
C55 C53 H00P 107.3
C55 C53 C54 109.73(17)
C53 C54 H01J 109.5
C53 C54 H01K 109.5
C53 C54 H01L 109.5
H01J C54 H01K 109.5
H01J C54 H01L 109.5
H01K C54 H01L 109.5
C53 C55 H 109.5
C53 C55 H01X 109.5
C53 C55 H01Y 109.5
H C55 H01X 109.5
H C55 H01Y 109.5
H01X C55 H01Y 109.5
C52 C56 H019 108.3
C52 C56 C57 110.70(18)
C52 C56 C58 111.41(18)
C57 C56 H019 108.3
C58 C56 H019 108.3
C58 C56 C57 109.67(19)
C56 C57 H02A 109.5
C56 C57 H02B 109.5
C56 C57 H02C 109.5
H02A C57 H02B 109.5
H02A C57 H02C 109.5
H02B C57 H02C 109.5
C56 C58 H3AA 109.5
C56 C58 HI 109.5
C56 C58 HJ 109.5
H3AA C58 HI 109.5
H3AA C58 HJ 109.5
HI C58 HJ 109.5
C60 C59 H9AA 119.9
C64 C59 H9AA 119.9
C64 C59 C60 120.3(3)
C59 C60 H8AA 120.4
C61 C60 C59 119.2(3)
C61 C60 H8AA 120.4
C60 C61 H023 120.0
C60 C61 C62 119.9(3)
C62 C61 H023 120.0
C61 C62 H026 119.5
C63 C62 C61 120.9(3)
C63 C62 H026 119.5
C62 C63 H025 120.2
C62 C63 C64 119.5(3)
C64 C63 H025 120.2
C59 C64 H0BA 119.9
C63 C64 C59 120.2(3)
C63 C64 H0BA 119.9
C66A C65A H02Q 120.4
C66A C65A C70A 119.2(7)
C70A C65A H02Q 120.4
C65A C66A H02P 119.0
C67A C66A C65A 122.1(7)
C67A C66A H02P 119.0
C66A C67A H02R 119.6
C66A C67A C68A 120.9(8)
C68A C67A H02R 119.6
C67A C68A H029 118.6
C69A C68A C67A 122.8(7)
C69A C68A H029 118.6
C68A C69A H02S 120.6
C68A C69A C70A 118.7(7)
C70A C69A H02S 120.6
C65A C70A H02T 122.0
C69A C70A C65A 116.1(7)
C69A C70A H02T 122.0
P1B P3B P5B 107.5(2)
P2B P3B P1B 60.75(11)
P2B P3B P5B 107.82(18)
P3B P1B Ga2 102.50(13)
P2B P1B Ga2 101.87(5)
P2B P1B P3B 58.32(10)
P3B P2B P1B 60.93(11)
P3B P2B P4B 101.56(19)
P1B P2B P4B 107.76(15)
P4B P6B Ga2 93.02(19)
P4B P6B P5B 98.4(2)
P5B P6B Ga2 92.95(13)
Ga1 O1B H1B 109.5
P2B P4B H4E 85(3)
P6B P4B P2B 107.1(2)
P6B P4B H4E 105(3)
Ga1 P5B P3B 97.64(19)
P6B P5B Ga1 102.38(14)
P6B P5B P3B 104.3(2)
C66B C65B H14 120.1
C70B C65B H14 120.1
C70B C65B C66B 119.8(14)
C65B C66B H12 119.0
C67B C66B C65B 122.0(12)
C67B C66B H12 119.0
C66B C67B H19 120.7
C66B C67B C68B 118.5(13)
C68B C67B H19 120.7
C67B C68B H16 120.1
C67B C68B C69B 119.8(13)
C69B C68B H16 120.1
C68B C69B H18 119.4
C70B C69B C68B 121.2(14)
C70B C69B H18 119.4
C65B C70B C69B 118.5(15)
C65B C70B H0AB 120.7
C69B C70B H0AB 120.7

loop_
_geom_bond_atom_site_label_1
_geom_bond_atom_site_label_2
_geom_bond_distance
Ga1 P1A 2.3597(8)
Ga1 P6A 2.453(3)
Ga1 N1 1.9503(15)
Ga1 N2 1.9555(15)
Ga1 O1B 1.932(3)
Ga1 P5B 2.225(4)
Ga2 P5A 2.237(3)
Ga2 O1A 1.951(3)
Ga2 N3 1.9597(15)
Ga2 N4 1.9636(14)
Ga2 P1B 2.3179(9)
Ga2 P6B 2.482(3)
P1A P2A 2.1984(13)
P1A P3A 2.211(3)
P2A P3A 2.178(4)
P2A P4A 2.243(4)
P3A P5A 2.258(5)
P4A P6A 2.186(6)
P4A H4D 1.337(10)
P5A P6A 2.187(4)
O1A H1A 0.8200
N1 C1 1.329(2)
N1 C6 1.452(2)
N2 C3 1.334(2)
N2 C18 1.445(2)
N3 C30 1.334(2)
N3 C35 1.450(2)
N4 C32 1.324(2)
N4 C47 1.448(2)
C1 C2 1.404(3)
C1 C4 1.509(3)
C2 H010 0.9300
C2 C3 1.399(3)
C3 C5 1.510(3)
C4 H01U 0.9600
C4 H01V 0.9600
C4 H01W 0.9600
C5 H01M 0.9600
C5 H01N 0.9600
C5 H01O 0.9600
C6 C7 1.405(3)
C6 C11 1.406(3)
C7 C8 1.397(3)
C7 C12 1.520(3)
C8 H016 0.9300
C8 C9 1.377(3)
C9 H01R 0.9300
C9 C10 1.384(3)
C10 H018 0.9300
C10 C11 1.392(3)
C11 C15 1.521(3)
C12 H01T 0.9800
C12 C13 1.524(3)
C12 C14 1.519(4)
C13 H02G 0.9600
C13 H02H 0.9600
C13 H02I 0.9600
C14 H5AA 0.9600
C14 HM 0.9600
C14 HN 0.9600
C15 H00Y 0.9800
C15 C16 1.526(3)
C15 C17 1.521(3)
C16 H02J 0.9600
C16 H02K 0.9600
C16 H02L 0.9600
C17 H1AA 0.9600
C17 HE 0.9600
C17 HF 0.9600
C18 C19 1.408(3)
C18 C23 1.405(3)
C19 C20 1.393(3)
C19 C24 1.519(3)
C20 H01I 0.9300
C20 C21 1.377(3)
C21 H01Z 0.9300
C21 C22 1.378(3)
C22 H01P 0.9300
C22 C23 1.391(3)
C23 C27 1.524(3)
C24 H01G 0.9800
C24 C25 1.522(4)
C24 C26 1.530(3)
C25 H02M 0.9600
C25 H02N 0.9600
C25 H02O 0.9600
C26 H02D 0.9600
C26 H02E 0.9600
C26 H02F 0.9600
C27 H01Q 0.9800
C27 C28 1.537(3)
C27 C29 1.523(3)
C28 H2AA 0.9600
C28 HG 0.9600
C28 HH 0.9600
C29 H01 0.9600
C29 HA 0.9600
C29 HB 0.9600
C30 C31 1.399(3)
C30 C33 1.505(3)
C31 H00V 0.9300
C31 C32 1.405(3)
C32 C34 1.507(2)
C33 H01D 0.9600
C33 H01E 0.9600
C33 H01F 0.9600
C34 H01A 0.9600
C34 H01B 0.9600
C34 H01C 0.9600
C35 C36 1.406(3)
C35 C40 1.411(2)
C36 C37 1.397(3)
C36 C41 1.520(3)
C37 H014 0.9300
C37 C38 1.383(3)
C38 H00Z 0.9300
C38 C39 1.377(3)
C39 H011 0.9300
C39 C40 1.397(3)
C40 C44 1.518(3)
C41 H00X 0.9800
C41 C42 1.529(3)
C41 C43 1.522(3)
C42 H6AA 0.9600
C42 HO 0.9600
C42 HP 0.9600
C43 H00A 0.9600
C43 H00B 0.9600
C43 H00C 0.9600
C44 H01H 0.9800
C44 C45 1.540(3)
C44 C46 1.534(3)
C45 H4AA 0.9600
C45 HK 0.9600
C45 HL 0.9600
C46 H0AA 0.9600
C46 HC 0.9600
C46 HD 0.9600
C47 C48 1.412(3)
C47 C52 1.407(2)
C48 C49 1.397(3)
C48 C53 1.525(2)
C49 H013 0.9300
C49 C50 1.385(3)
C50 H01S 0.9300
C50 C51 1.382(3)
C51 H00S 0.9300
C51 C52 1.396(3)
C52 C56 1.518(3)
C53 H00P 0.9800
C53 C54 1.529(3)
C53 C55 1.523(3)
C54 H01J 0.9600
C54 H01K 0.9600
C54 H01L 0.9600
C55 H 0.9600
C55 H01X 0.9600
C55 H01Y 0.9600
C56 H019 0.9800
C56 C57 1.536(3)
C56 C58 1.526(3)
C57 H02A 0.9600
C57 H02B 0.9600
C57 H02C 0.9600
C58 H3AA 0.9600
C58 HI 0.9600
C58 HJ 0.9600
C59 H9AA 0.9300
C59 C60 1.387(4)
C59 C64 1.383(4)
C60 H8AA 0.9300
C60 C61 1.367(4)
C61 H023 0.9300
C61 C62 1.386(5)
C62 H026 0.9300
C62 C63 1.365(5)
C63 H025 0.9300
C63 C64 1.367(5)
C64 H0BA 0.9300
C65A H02Q 0.9300
C65A C66A 1.334(9)
C65A C70A 1.464(11)
C66A H02P 0.9300
C66A C67A 1.321(10)
C67A H02R 0.9300
C67A C68A 1.347(9)
C68A H029 0.9300
C68A C69A 1.330(10)
C69A H02S 0.9300
C69A C70A 1.434(11)
C70A H02T 0.9300
P3B P1B 2.211(4)
P3B P2B 2.152(4)
P3B P5B 2.230(7)
P1B P2B 2.2069(16)
P2B P4B 2.242(5)
P6B P4B 2.157(6)
P6B P5B 2.187(5)
O1B H1B 0.8200
P4B H4E 1.338(10)
C65B H14 0.9300
C65B C66B 1.474(18)
C65B C70B 1.359(19)
C66B H12 0.9300
C66B C67B 1.388(17)
C67B H19 0.9300
C67B C68B 1.392(17)
C68B H16 0.9300
C68B C69B 1.45(2)
C69B H18 0.9300
C69B C70B 1.43(2)
C70B H0AB 0.9300

loop_
_geom_torsion_atom_site_label_1
_geom_torsion_atom_site_label_2
_geom_torsion_atom_site_label_3
_geom_torsion_atom_site_label_4
_geom_torsion
Ga1 N1 C1 C2 -10.6(3)
Ga1 N1 C1 C4 170.39(16)
Ga1 N1 C6 C7 -90.77(18)
Ga1 N1 C6 C11 85.71(18)
Ga1 N2 C3 C2 10.1(3)
Ga1 N2 C3 C5 -173.08(14)
Ga1 N2 C18 C19 85.53(19)
Ga1 N2 C18 C23 -95.00(18)
Ga2 N3 C30 C31 11.3(3)
Ga2 N3 C30 C33 -171.83(14)
Ga2 N3 C35 C36 -92.02(18)
Ga2 N3 C35 C40 87.81(19)
Ga2 N4 C32 C31 -13.3(2)
Ga2 N4 C32 C34 168.76(13)
Ga2 N4 C47 C48 84.53(17)
Ga2 N4 C47 C52 -92.52(18)
N1 C1 C2 C3 -12.1(4)
N1 C6 C7 C8 176.99(17)
N1 C6 C7 C12 -1.9(3)
N1 C6 C11 C10 -176.51(17)
N1 C6 C11 C15 4.9(3)
N2 C18 C19 C20 178.56(17)
N2 C18 C19 C24 -0.6(3)
N2 C18 C23 C22 -179.89(17)
N2 C18 C23 C27 -1.0(3)
N3 C30 C31 C32 14.9(3)
N3 C35 C36 C37 -179.60(17)
N3 C35 C36 C41 -0.3(3)
N3 C35 C40 C39 179.30(17)
N3 C35 C40 C44 1.4(3)
N4 C47 C48 C49 -175.16(16)
N4 C47 C48 C53 6.3(3)
N4 C47 C52 C51 175.21(16)
N4 C47 C52 C56 -5.6(3)
C1 N1 C6 C7 86.3(2)
C1 N1 C6 C11 -97.2(2)
C1 C2 C3 N2 12.3(4)
C1 C2 C3 C5 -164.6(2)
C3 N2 C18 C19 -96.3(2)
C3 N2 C18 C23 83.2(2)
C4 C1 C2 C3 166.9(2)
C6 N1 C1 C2 172.40(19)
C6 N1 C1 C4 -6.6(3)
C6 C7 C8 C9 -0.8(3)
C6 C7 C12 C13 -117.7(2)
C6 C7 C12 C14 121.6(2)
C6 C11 C15 C16 88.9(2)
C6 C11 C15 C17 -146.67(19)
C7 C6 C11 C10 -0.1(3)
C7 C6 C11 C15 -178.73(18)
C7 C8 C9 C10 0.3(3)
C8 C7 C12 C13 63.4(3)
C8 C7 C12 C14 -57.3(3)
C8 C9 C10 C11 0.2(3)
C9 C10 C11 C6 -0.3(3)
C9 C10 C11 C15 178.3(2)
C10 C11 C15 C16 -89.7(3)
C10 C11 C15 C17 34.7(3)
C11 C6 C7 C8 0.6(3)
C11 C6 C7 C12 -178.23(18)
C12 C7 C8 C9 178.2(2)
C18 N2 C3 C2 -168.10(18)
C18 N2 C3 C5 8.7(3)
C18 C19 C20 C21 1.3(3)
C18 C19 C24 C25 97.8(3)
C18 C19 C24 C26 -138.8(2)
C18 C23 C27 C28 -119.8(2)
C18 C23 C27 C29 117.8(2)
C19 C18 C23 C22 -0.4(3)
C19 C18 C23 C27 178.45(18)
C19 C20 C21 C22 -0.3(3)
C20 C19 C24 C25 -81.3(3)
C20 C19 C24 C26 42.1(3)
C20 C21 C22 C23 -1.1(3)
C21 C22 C23 C18 1.4(3)
C21 C22 C23 C27 -177.5(2)
C22 C23 C27 C28 59.0(2)
C22 C23 C27 C29 -63.3(2)
C23 C18 C19 C20 -0.9(3)
C23 C18 C19 C24 179.96(19)
C24 C19 C20 C21 -179.5(2)
C30 N3 C35 C36 86.3(2)
C30 N3 C35 C40 -93.9(2)
C30 C31 C32 N4 -13.8(3)
C30 C31 C32 C34 164.23(19)
C32 N4 C47 C48 -102.5(2)
C32 N4 C47 C52 80.4(2)
C33 C30 C31 C32 -162.0(2)
C35 N3 C30 C31 -167.03(18)
C35 N3 C30 C33 9.8(3)
C35 C36 C37 C38 0.1(3)
C35 C36 C41 C42 -114.8(2)
C35 C36 C41 C43 121.9(2)
C35 C40 C44 C45 113.7(2)
C35 C40 C44 C46 -124.9(2)
C36 C35 C40 C39 -0.9(3)
C36 C35 C40 C44 -178.78(18)
C36 C37 C38 C39 -0.5(3)
C37 C36 C41 C42 64.5(3)
C37 C36 C41 C43 -58.8(2)
C37 C38 C39 C40 0.2(3)
C38 C39 C40 C35 0.5(3)
C38 C39 C40 C44 178.5(2)
C39 C40 C44 C45 -64.2(2)
C39 C40 C44 C46 57.2(2)
C40 C35 C36 C37 0.6(3)
C40 C35 C36 C41 179.89(17)
C41 C36 C37 C38 -179.21(19)
C47 N4 C32 C31 173.77(17)
C47 N4 C32 C34 -4.2(3)
C47 C48 C49 C50 -0.7(3)
C47 C48 C53 C54 76.1(2)
C47 C48 C53 C55 -159.29(18)
C47 C52 C56 C57 -119.8(2)
C47 C52 C56 C58 117.8(2)
C48 C47 C52 C51 -1.8(3)
C48 C47 C52 C56 177.48(17)
C48 C49 C50 C51 -0.5(3)
C49 C48 C53 C54 -102.4(2)
C49 C48 C53 C55 22.2(3)
C49 C50 C51 C52 0.6(3)
C50 C51 C52 C47 0.5(3)
C50 C51 C52 C56 -178.76(19)
C51 C52 C56 C57 59.4(2)
C51 C52 C56 C58 -62.9(2)
C52 C47 C48 C49 1.8(3)
C52 C47 C48 C53 -176.67(17)
C53 C48 C49 C50 177.83(18)
C59 C60 C61 C62 0.1(4)
C60 C59 C64 C63 -0.5(4)
C60 C61 C62 C63 -0.7(4)
C61 C62 C63 C64 0.8(4)
C62 C63 C64 C59 -0.1(4)
C64 C59 C60 C61 0.5(4)
C65A C66A C67A C68A 2.4(9)
C66A C65A C70A C69A -1.6(9)
C66A C67A C68A C69A -6.8(10)
C67A C68A C69A C70A 6.7(11)
C68A C69A C70A C65A -2.4(10)
C70A C65A C66A C67A 1.7(9)
C65B C66B C67B C68B -4.3(16)
C66B C65B C70B C69B -2.5(19)
C66B C67B C68B C69B 4.2(16)
C67B C68B C69B C70B -3.4(19)
C68B C69B C70B C65B 2.6(19)
C70B C65B C66B C67B 3.5(19)

loop_
_exptl_oxdiff_crystal_face_indexfrac_h
_exptl_oxdiff_crystal_face_indexfrac_k
_exptl_oxdiff_crystal_face_indexfrac_l
_exptl_oxdiff_crystal_face_x
_exptl_oxdiff_crystal_face_y
_exptl_oxdiff_crystal_face_z
1.0000 -0.0000 -0.0000 0.0126 0.1199 0.0340
-1.0000 0.0000 0.0000 -0.0126 -0.1199 -0.0340
2.0000 -1.0000 5.0000 -0.3022 0.0358 0.3234
1.0000 -5.0000 1.0000 0.1896 -0.0455 0.4757
-1.0000 -5.0000 -5.0000 0.6178 -0.0716 0.1989
-2.0000 2.0000 -5.0000 0.2517 -0.0099 -0.4048
-3.0000 5.0000 -5.0000 0.0875 -0.0519 -0.6829
1.0000 3.0000 5.0000 -0.5168 0.0197 -0.0361
